data_7110382
loop_
_publ_author_name
'Boulma\^az, Sou\^ad'
'Loss, Sandra'
'Sch\"onberg, Hartmut'
'Deblon, Stephan'
'W\"orle, Michael'
'Nesper, Reinhard'
'Gr\"utzmacher, Hansj\"org'
'Mlakar, Marina'

_publ_section_title
;
 Synthesis of stable monomeric iridium(0) and iridium(&#x2212;1) complexes
;
_journal_issue 23
_journal_name_full 'Chemical Communications'
_journal_page_first 2623
_journal_paper_doi 10.1039/a807804a
_journal_year 1998
_chemical_formula_structural Ir(Tropp)2
_chemical_formula_sum 'C54 H42 Cl0 Ir P2'
_chemical_formula_weight 945.02
_chemical_name_common Bis-tropp-iridium
_chemical_name_systematic
;
 ?
;
_space_group_IT_number 14
_symmetry_cell_setting monoclinic
_symmetry_space_group_name_Hall '-P 2yn'
_symmetry_space_group_name_H-M 'P 1 21/n 1'
_atom_sites_solution_hydrogens geom
_atom_sites_solution_primary direct
_atom_sites_solution_secondary difmap
_audit_creation_method SHELXL-97
_cell_angle_alpha 90.00
_cell_angle_beta 101.439(12)
_cell_angle_gamma 90.00
_cell_formula_units_Z 4
_cell_length_a 20.544(3)
_cell_length_b 9.3588(14)
_cell_length_c 22.179(3)
_cell_measurement_temperature 293(2)
_cell_volume 4179.6(11)
_computing_cell_refinement 'SMART v4'
_computing_data_collection 'SMART v4'
_computing_data_reduction 'SAINT v4'
_computing_structure_refinement 'SHELXL-93 (Sheldrick, 1994)'
_computing_structure_solution 'SHELXS-93 (Sheldrick, 1994)'
_diffrn_ambient_temperature 293(2)
_diffrn_measured_fraction_theta_full 0.997
_diffrn_measured_fraction_theta_max 0.997
_diffrn_measurement_device_type 'Siemens CCD'
_diffrn_radiation_monochromator graphite
_diffrn_radiation_source 'fine-focus sealed tube'
_diffrn_radiation_type MoK\a
_diffrn_radiation_wavelength 0.71073
_diffrn_reflns_av_R_equivalents 0.0543
_diffrn_reflns_av_sigmaI/netI 0.0667
_diffrn_reflns_limit_h_max 24
_diffrn_reflns_limit_h_min -24
_diffrn_reflns_limit_k_max 11
_diffrn_reflns_limit_k_min -10
_diffrn_reflns_limit_l_max 26
_diffrn_reflns_limit_l_min -20
_diffrn_reflns_number 19535
_diffrn_reflns_theta_full 24.71
_diffrn_reflns_theta_max 24.71
_diffrn_reflns_theta_min 1.23
_exptl_absorpt_coefficient_mu 3.308
_exptl_absorpt_correction_T_max 0.8262
_exptl_absorpt_correction_T_min 0.4369
_exptl_absorpt_correction_type 'empirical (sadabs)'
_exptl_crystal_colour black
_exptl_crystal_density_diffrn 1.502
_exptl_crystal_density_method 'not measured'
_exptl_crystal_description 'neadleshaped crystals'
_exptl_crystal_F_000 1892
_exptl_crystal_size_max 0.30
_exptl_crystal_size_mid 0.08
_exptl_crystal_size_min 0.06
_refine_diff_density_max 4.661
_refine_diff_density_min -3.054
_refine_diff_density_rms 0.190
_refine_ls_extinction_method none
_refine_ls_goodness_of_fit_ref 1.201
_refine_ls_hydrogen_treatment mixed
_refine_ls_matrix_type full
_refine_ls_number_parameters 514
_refine_ls_number_reflns 7092
_refine_ls_number_restraints 690
_refine_ls_restrained_S_all 1.147
_refine_ls_R_factor_all 0.0945
_refine_ls_R_factor_gt 0.0683
_refine_ls_shift/su_max 0.013
_refine_ls_shift/su_mean 0.001
_refine_ls_structure_factor_coef Fsqd
_refine_ls_weighting_details 'calc w=1/[\s^2^(Fo^2^)+(0.0042P)^2^+100.5811P] where P=(Fo^2^+2Fc^2^)/3'
_refine_ls_weighting_scheme calc
_refine_ls_wR_factor_gt 0.1614
_refine_ls_wR_factor_ref 0.1710
_reflns_number_gt 5328
_reflns_number_total 7092
_reflns_threshold_expression >2sigma(I)
_cod_data_source_file 807804asup1.cif
_cod_data_source_block 5
_cod_original_cell_volume 4179.7(11)
_cod_original_sg_symbol_H-M P2(1)/n
_cod_database_code 7110382

loop_
_symmetry_equiv_pos_as_xyz
'x, y, z'
'-x+1/2, y+1/2, -z+1/2'
'-x, -y, -z'
'x-1/2, -y-1/2, z-1/2'

loop_
_atom_site_label
_atom_site_type_symbol
_atom_site_fract_x
_atom_site_fract_y
_atom_site_fract_z
_atom_site_U_iso_or_equiv
_atom_site_adp_type
_atom_site_occupancy
_atom_site_symmetry_multiplicity
_atom_site_calc_flag
_atom_site_refinement_flags
Ir1 Ir 0.76283(2) 0.33059(5) 0.00548(2) 0.02824(15) Uani 1 1 d U
P1 P 0.75658(16) 0.4130(4) -0.09167(14) 0.0314(7) Uani 1 1 d U
C1 C 0.7795(7) 0.2683(14) -0.1419(6) 0.037(3) Uani 1 1 d U
H1A H 0.7769 0.3049 -0.1837 0.045 Uiso 1 1 calc R
C2 C 0.8513(7) 0.2240(14) -0.1145(6) 0.038(3) Uani 1 1 d U
C3 C 0.8713(6) 0.1773(14) -0.0541(6) 0.036(3) Uani 1 1 d U
C4 C 0.8265(6) 0.1515(14) -0.0121(6) 0.037(3) Uani 1 1 d U
H4A H 0.8487 0.1046 0.0260 0.045 Uiso 1 1 calc R
C5 C 0.7560(7) 0.1145(14) -0.0287(5) 0.038(3) Uani 1 1 d U
H5A H 0.7435 0.0487 0.0015 0.045 Uiso 1 1 calc R
C6 C 0.7201(7) 0.0818(15) -0.0903(6) 0.042(3) Uani 1 1 d U
C7 C 0.7323(6) 0.1476(13) -0.1431(6) 0.033(3) Uani 1 1 d U
C8 C 0.6711(7) -0.0233(16) -0.0989(7) 0.050(4) Uani 1 1 d U
H8A H 0.6633 -0.0708 -0.0642 0.060 Uiso 1 1 calc R
C9 C 0.6335(8) -0.062(2) -0.1549(8) 0.070(5) Uani 1 1 d U
H9A H 0.6001 -0.1302 -0.1578 0.084 Uiso 1 1 calc R
C10 C 0.6473(9) 0.005(2) -0.2076(8) 0.069(5) Uani 1 1 d U
H10A H 0.6251 -0.0232 -0.2465 0.083 Uiso 1 1 calc R
C11 C 0.6937(8) 0.1114(17) -0.2010(7) 0.054(4) Uani 1 1 d U
H11A H 0.6999 0.1615 -0.2356 0.065 Uiso 1 1 calc R
C12 C 0.8982(8) 0.2383(16) -0.1525(7) 0.051(4) Uani 1 1 d U
H12A H 0.8846 0.2659 -0.1934 0.061 Uiso 1 1 calc R
C13 C 0.9647(8) 0.2110(17) -0.1289(9) 0.062(4) Uani 1 1 d U
H13A H 0.9957 0.2208 -0.1540 0.074 Uiso 1 1 calc R
C14 C 0.9853(8) 0.1698(19) -0.0690(9) 0.065(4) Uani 1 1 d U
H14A H 1.0302 0.1543 -0.0532 0.078 Uiso 1 1 calc R
C15 C 0.9396(7) 0.1515(16) -0.0321(7) 0.050(4) Uani 1 1 d U
H15A H 0.9539 0.1215 0.0083 0.060 Uiso 1 1 calc R
C16 C 0.6730(7) 0.4594(15) -0.1322(6) 0.042(3) Uani 1 1 d U
C17 C 0.6552(8) 0.4740(18) -0.1948(6) 0.056(4) Uani 1 1 d U
H17A H 0.6874 0.4661 -0.2188 0.067 Uiso 1 1 calc R
C18 C 0.5912(9) 0.500(2) -0.2221(8) 0.073(5) Uani 1 1 d U
H18A H 0.5797 0.5073 -0.2647 0.087 Uiso 1 1 calc R
C19 C 0.5436(9) 0.515(2) -0.1874(8) 0.077(5) Uani 1 1 d U
H19A H 0.4998 0.5315 -0.2066 0.093 Uiso 1 1 calc R
C20 C 0.5598(8) 0.505(2) -0.1241(8) 0.072(5) Uani 1 1 d U
H20A H 0.5275 0.5176 -0.1006 0.086 Uiso 1 1 calc R
C21 C 0.6243(7) 0.4763(17) -0.0962(6) 0.049(4) Uani 1 1 d U
H21A H 0.6358 0.4682 -0.0536 0.059 Uiso 1 1 calc R
C22 C 0.8075(7) 0.5647(14) -0.1035(6) 0.035(3) Uani 1 1 d U
C23 C 0.7815(8) 0.6930(15) -0.1299(6) 0.051(4) Uani 1 1 d U
H23A H 0.7358 0.7010 -0.1435 0.062 Uiso 1 1 calc R
C24 C 0.8211(11) 0.8080(17) -0.1364(8) 0.071(5) Uani 1 1 d U
H24A H 0.8022 0.8918 -0.1545 0.085 Uiso 1 1 calc R
C25 C 0.8888(10) 0.7986(19) -0.1161(9) 0.073(5) Uani 1 1 d U
H25A H 0.9155 0.8764 -0.1208 0.088 Uiso 1 1 calc R
C26 C 0.9177(9) 0.674(2) -0.0886(8) 0.068(4) Uani 1 1 d U
H26A H 0.9633 0.6676 -0.0743 0.081 Uiso 1 1 calc R
C27 C 0.8762(7) 0.5589(16) -0.0832(7) 0.048(4) Uani 1 1 d U
H27A H 0.8950 0.4748 -0.0654 0.058 Uiso 1 1 calc R
P1B P 0.74068(16) 0.2500(4) 0.09615(14) 0.0290(7) Uani 1 1 d U
C1B C 0.7564(6) 0.3930(14) 0.1560(6) 0.037(3) Uani 1 1 d U
H1BA H 0.7471 0.3543 0.1944 0.045 Uiso 1 1 calc R
C2B C 0.8281(7) 0.4333(15) 0.1663(6) 0.040(3) Uani 1 1 d U
C3B C 0.8582(6) 0.4783(13) 0.1170(6) 0.032(3) Uani 1 1 d U
C4B C 0.8224(6) 0.5069(14) 0.0549(5) 0.035(3) Uani 1 1 d U
H4BA H 0.8497 0.5557 0.0296 0.042 Uiso 1 1 calc R
C6B C 0.7067(6) 0.5800(14) 0.0765(6) 0.039(3) Uani 1 1 d U
C7B C 0.7048(6) 0.5145(16) 0.1327(6) 0.039(3) Uani 1 1 d U
C5B C 0.7524(7) 0.5447(14) 0.0380(6) 0.044(4) Uani 1 1 d U
H5BA H 0.7461 0.6107 0.0030 0.053 Uiso 1 1 calc R
C8B C 0.6590(8) 0.6872(17) 0.0591(8) 0.060(4) Uani 1 1 d U
H8BA H 0.6576 0.7336 0.0217 0.072 Uiso 1 1 calc R
C9B C 0.6145(8) 0.7267(19) 0.0943(9) 0.068(5) Uani 1 1 d U
H9BA H 0.5837 0.7983 0.0810 0.081 Uiso 1 1 calc R
C10B C 0.6159(8) 0.661(2) 0.1485(8) 0.065(4) Uani 1 1 d U
H10B H 0.5854 0.6861 0.1725 0.078 Uiso 1 1 calc R
C11B C 0.6617(7) 0.5565(17) 0.1684(7) 0.050(4) Uani 1 1 d U
H11B H 0.6633 0.5143 0.2066 0.060 Uiso 1 1 calc R
C12B C 0.8664(7) 0.4129(17) 0.2240(6) 0.049(4) Uani 1 1 d U
H12B H 0.8460 0.3898 0.2566 0.059 Uiso 1 1 calc R
C13B C 0.9352(8) 0.4263(19) 0.2341(7) 0.062(4) Uani 1 1 d U
H13B H 0.9610 0.4074 0.2728 0.074 Uiso 1 1 calc R
C14B C 0.9646(8) 0.4679(19) 0.1863(8) 0.065(5) Uani 1 1 d U
H14B H 1.0105 0.4781 0.1925 0.078 Uiso 1 1 calc R
C15B C 0.9263(7) 0.4939(17) 0.1299(7) 0.049(4) Uani 1 1 d U
H15B H 0.9471 0.5238 0.0984 0.059 Uiso 1 1 calc R
C16B C 0.6536(6) 0.2031(14) 0.0914(6) 0.039(3) Uani 1 1 d U
C17B C 0.6258(7) 0.1900(17) 0.1443(7) 0.055(4) Uani 1 1 d U
H17B H 0.6529 0.1990 0.1831 0.067 Uiso 1 1 calc R
C18B C 0.5584(8) 0.164(2) 0.1390(9) 0.071(5) Uani 1 1 d U
H18B H 0.5399 0.1556 0.1739 0.085 Uiso 1 1 calc R
C19B C 0.5201(9) 0.150(3) 0.0819(10) 0.090(6) Uani 1 1 d U
H19B H 0.4752 0.1296 0.0781 0.108 Uiso 1 1 calc R
C20B C 0.5453(8) 0.165(3) 0.0299(9) 0.088(6) Uani 1 1 d U
H20B H 0.5178 0.1569 -0.0086 0.106 Uiso 1 1 calc R
C21B C 0.6127(7) 0.1935(19) 0.0349(7) 0.062(4) Uani 1 1 d U
H21B H 0.6300 0.2058 -0.0005 0.074 Uiso 1 1 calc R
C22B C 0.7867(6) 0.0981(14) 0.1323(5) 0.034(3) Uani 1 1 d U
C23B C 0.7562(7) -0.0272(15) 0.1487(7) 0.053(4) Uani 1 1 d U
H23B H 0.7102 -0.0311 0.1442 0.063 Uiso 1 1 calc R
C24B C 0.7939(9) -0.1431(16) 0.1713(7) 0.061(4) Uani 1 1 d U
H24B H 0.7731 -0.2270 0.1796 0.073 Uiso 1 1 calc R
C25B C 0.8630(9) -0.1373(17) 0.1821(7) 0.058(4) Uani 1 1 d U
H25B H 0.8881 -0.2173 0.1966 0.070 Uiso 1 1 calc R
C26B C 0.8935(8) -0.0140(16) 0.1711(6) 0.049(4) Uani 1 1 d U
H26B H 0.9396 -0.0076 0.1805 0.059 Uiso 1 1 calc R
C27B C 0.8557(7) 0.1026(15) 0.1459(6) 0.040(3) Uani 1 1 d U
H27B H 0.8772 0.1859 0.1378 0.048 Uiso 1 1 calc R

loop_
_atom_site_aniso_label
_atom_site_aniso_U_11
_atom_site_aniso_U_22
_atom_site_aniso_U_33
_atom_site_aniso_U_23
_atom_site_aniso_U_13
_atom_site_aniso_U_12
Ir1 0.0296(2) 0.0311(3) 0.0237(2) 0.0021(2) 0.00448(17) -0.0009(2)
P1 0.0353(19) 0.0341(18) 0.0251(16) 0.0032(14) 0.0065(14) 0.0034(15)
C1 0.065(9) 0.031(7) 0.023(6) 0.008(5) 0.026(6) 0.013(6)
C2 0.054(8) 0.027(6) 0.043(7) -0.009(6) 0.030(6) -0.008(6)
C3 0.041(7) 0.026(6) 0.041(7) 0.003(6) 0.010(6) 0.004(6)
C4 0.048(8) 0.034(7) 0.031(6) 0.009(6) 0.008(6) 0.006(6)
C5 0.064(9) 0.034(7) 0.017(6) 0.005(5) 0.013(6) -0.001(6)
C6 0.056(8) 0.036(7) 0.038(7) -0.016(6) 0.018(6) -0.002(6)
C7 0.042(7) 0.021(6) 0.035(6) -0.011(5) 0.009(5) 0.004(5)
C8 0.046(8) 0.048(9) 0.063(9) -0.018(7) 0.025(7) -0.011(7)
C9 0.056(10) 0.078(12) 0.071(11) -0.031(10) -0.001(9) -0.013(9)
C10 0.067(11) 0.069(11) 0.065(10) -0.031(9) -0.006(9) 0.000(9)
C11 0.062(10) 0.055(9) 0.043(8) -0.017(7) 0.008(7) 0.010(8)
C12 0.057(9) 0.043(8) 0.061(9) 0.002(7) 0.034(8) 0.010(7)
C13 0.058(10) 0.048(9) 0.092(12) 0.000(9) 0.043(9) -0.002(7)
C14 0.050(9) 0.053(9) 0.095(12) 0.004(10) 0.024(9) -0.001(8)
C15 0.047(8) 0.041(8) 0.063(9) 0.004(7) 0.015(7) 0.005(7)
C16 0.052(8) 0.043(8) 0.028(7) 0.001(6) 0.000(6) 0.008(6)
C17 0.060(10) 0.068(11) 0.037(8) 0.006(7) 0.004(7) 0.018(8)
C18 0.082(12) 0.087(12) 0.045(9) 0.008(9) 0.002(9) 0.020(11)
C19 0.047(10) 0.099(13) 0.072(11) 0.014(11) -0.024(9) 0.014(10)
C20 0.050(10) 0.103(13) 0.057(10) 0.003(10) -0.001(8) 0.014(10)
C21 0.041(8) 0.069(10) 0.031(7) 0.005(7) -0.009(6) 0.005(7)
C22 0.046(8) 0.031(7) 0.030(7) 0.004(6) 0.012(6) 0.007(6)
C23 0.079(10) 0.036(8) 0.042(8) -0.001(7) 0.019(7) 0.007(7)
C24 0.130(15) 0.028(8) 0.067(10) 0.012(8) 0.047(10) 0.001(9)
C25 0.094(13) 0.052(11) 0.087(12) -0.002(9) 0.049(11) -0.015(10)
C26 0.070(10) 0.057(10) 0.083(11) -0.012(10) 0.034(9) -0.017(9)
C27 0.056(9) 0.038(8) 0.057(9) -0.001(7) 0.025(7) -0.002(7)
P1B 0.0276(17) 0.0364(19) 0.0226(16) 0.0035(14) 0.0042(13) -0.0012(14)
C1B 0.029(7) 0.043(8) 0.041(7) -0.016(6) 0.010(6) -0.014(6)
C2B 0.046(8) 0.041(8) 0.033(7) -0.006(6) 0.007(6) -0.003(6)
C3B 0.030(7) 0.029(7) 0.034(7) -0.009(5) -0.003(5) -0.006(5)
C4B 0.044(7) 0.033(7) 0.029(6) 0.000(6) 0.009(6) -0.011(6)
C6B 0.037(7) 0.034(7) 0.042(7) -0.006(6) 0.003(6) 0.000(6)
C7B 0.019(6) 0.056(8) 0.044(7) -0.002(7) 0.013(5) -0.001(6)
C5B 0.061(9) 0.033(7) 0.030(7) -0.009(6) -0.012(6) 0.019(6)
C8B 0.066(10) 0.044(9) 0.067(10) -0.006(8) 0.004(8) 0.013(8)
C9B 0.049(9) 0.060(10) 0.089(12) -0.017(10) 0.001(9) 0.021(8)
C10B 0.049(9) 0.068(11) 0.082(11) -0.027(10) 0.022(8) 0.002(9)
C11B 0.050(9) 0.055(9) 0.047(8) -0.015(7) 0.016(7) 0.000(7)
C12B 0.054(9) 0.056(9) 0.034(7) -0.004(7) -0.001(7) -0.004(7)
C13B 0.049(9) 0.072(11) 0.051(9) -0.009(8) -0.020(8) -0.006(8)
C14B 0.042(9) 0.075(11) 0.069(11) -0.005(9) -0.008(8) -0.017(8)
C15B 0.036(8) 0.056(9) 0.051(8) -0.009(7) 0.000(7) -0.014(7)
C16B 0.037(7) 0.044(8) 0.036(7) 0.005(6) 0.007(6) 0.000(6)
C17B 0.055(9) 0.058(10) 0.057(9) 0.010(8) 0.022(7) -0.007(8)
C18B 0.055(10) 0.088(12) 0.081(11) 0.009(11) 0.039(9) -0.012(10)
C19B 0.047(10) 0.117(15) 0.106(14) 0.008(14) 0.018(10) -0.009(11)
C20B 0.046(10) 0.127(15) 0.086(12) 0.014(13) -0.002(9) -0.018(11)
C21B 0.040(8) 0.086(12) 0.056(9) 0.020(9) 0.000(7) -0.014(8)
C22B 0.043(8) 0.038(7) 0.019(6) -0.002(5) 0.001(5) -0.004(6)
C23B 0.037(8) 0.040(8) 0.086(11) 0.038(8) 0.022(7) 0.008(6)
C24B 0.078(11) 0.038(9) 0.056(9) -0.008(7) -0.011(8) -0.014(8)
C25B 0.077(11) 0.050(10) 0.044(8) 0.005(7) 0.005(8) 0.017(8)
C26B 0.056(9) 0.048(9) 0.042(8) 0.001(7) 0.004(7) 0.011(7)
C27B 0.050(8) 0.036(7) 0.035(7) 0.002(6) 0.008(6) 0.004(6)

loop_
_atom_type_symbol
_atom_type_description
_atom_type_scat_dispersion_real
_atom_type_scat_dispersion_imag
_atom_type_scat_source
C C 0.0033 0.0016 'International Tables Vol C Tables 4.2.6.8 and 6.1.1.4'
H H 0.0000 0.0000 'International Tables Vol C Tables 4.2.6.8 and 6.1.1.4'
P P 0.1023 0.0942 'International Tables Vol C Tables 4.2.6.8 and 6.1.1.4'
Cl Cl 0.1484 0.1585 'International Tables Vol C Tables 4.2.6.8 and 6.1.1.4'
Ir Ir -1.4442 7.9887 'International Tables Vol C Tables 4.2.6.8 and 6.1.1.4'

loop_
_geom_angle_atom_site_label_1
_geom_angle_atom_site_label_2
_geom_angle_atom_site_label_3
_geom_angle
C5 Ir1 C5B 170.7(5)
C5 Ir1 C4 39.1(5)
C5B Ir1 C4 150.1(5)
C5 Ir1 C4B 150.0(5)
C5B Ir1 C4B 38.9(5)
C4 Ir1 C4B 111.4(5)
C5 Ir1 P1 89.9(3)
C5B Ir1 P1 90.7(4)
C4 Ir1 P1 90.8(3)
C4B Ir1 P1 98.0(3)
C5 Ir1 P1B 89.4(3)
C5B Ir1 P1B 87.8(4)
C4 Ir1 P1B 97.7(3)
C4B Ir1 P1B 89.8(3)
P1 Ir1 P1B 165.52(12)
C22 P1 C16 104.8(6)
C22 P1 C1 105.1(6)
C16 P1 C1 101.7(6)
C22 P1 Ir1 118.6(4)
C16 P1 Ir1 114.7(5)
C1 P1 Ir1 110.3(4)
C7 C1 C2 112.0(10)
C7 C1 P1 108.6(8)
C2 C1 P1 107.1(9)
C3 C2 C12 120.0(14)
C3 C2 C1 122.8(11)
C12 C2 C1 117.1(12)
C2 C3 C15 118.0(12)
C2 C3 C4 124.4(12)
C15 C3 C4 117.6(12)
C3 C4 C5 126.8(11)
C3 C4 Ir1 117.4(9)
C5 C4 Ir1 68.5(7)
C6 C5 C4 125.4(11)
C6 C5 Ir1 121.0(9)
C4 C5 Ir1 72.4(7)
C7 C6 C8 116.3(13)
C7 C6 C5 123.9(12)
C8 C6 C5 119.8(13)
C6 C7 C11 119.9(13)
C6 C7 C1 123.3(11)
C11 C7 C1 116.5(12)
C9 C8 C6 124.9(16)
C8 C9 C10 117.7(16)
C11 C10 C9 119.1(15)
C10 C11 C7 121.8(16)
C13 C12 C2 119.8(15)
C14 C13 C12 120.7(14)
C13 C14 C15 119.8(16)
C14 C15 C3 121.6(15)
C17 C16 C21 119.2(13)
C17 C16 P1 123.8(12)
C21 C16 P1 116.9(9)
C18 C17 C16 120.6(15)
C17 C18 C19 120.4(16)
C18 C19 C20 120.7(16)
C21 C20 C19 119.2(16)
C20 C21 C16 119.8(13)
C27 C22 C23 116.6(13)
C27 C22 P1 119.9(10)
C23 C22 P1 123.4(11)
C24 C23 C22 122.2(16)
C23 C24 C25 119.8(16)
C24 C25 C26 120.8(16)
C27 C26 C25 117.9(17)
C26 C27 C22 122.7(15)
C22B P1B C16B 104.9(6)
C22B P1B C1B 104.3(6)
C16B P1B C1B 104.1(6)
C22B P1B Ir1 118.3(4)
C16B P1B Ir1 113.2(4)
C1B P1B Ir1 110.7(5)
C2B C1B C7B 116.7(11)
C2B C1B P1B 108.4(9)
C7B C1B P1B 106.0(9)
C12B C2B C3B 120.1(13)
C12B C2B C1B 118.1(13)
C3B C2B C1B 121.5(11)
C15B C3B C2B 116.7(12)
C15B C3B C4B 118.7(12)
C2B C3B C4B 124.6(11)
C3B C4B C5B 125.3(11)
C3B C4B Ir1 117.3(9)
C5B C4B Ir1 68.5(7)
C7B C6B C8B 114.7(13)
C7B C6B C5B 124.8(12)
C8B C6B C5B 120.5(13)
C11B C7B C6B 122.0(14)
C11B C7B C1B 119.7(13)
C6B C7B C1B 118.3(11)
C6B C5B C4B 129.5(11)
C6B C5B Ir1 122.4(11)
C4B C5B Ir1 72.6(7)
C9B C8B C6B 123.1(16)
C10B C9B C8B 119.3(16)
C9B C10B C11B 120.6(15)
C7B C11B C10B 120.3(15)
C2B C12B C13B 120.8(15)
C14B C13B C12B 119.2(14)
C15B C14B C13B 119.8(15)
C14B C15B C3B 123.3(15)
C21B C16B C17B 118.9(13)
C21B C16B P1B 119.1(11)
C17B C16B P1B 121.8(11)
C18B C17B C16B 120.4(15)
C19B C18B C17B 118.6(16)
C18B C19B C20B 122.1(17)
C19B C20B C21B 119.5(18)
C16B C21B C20B 120.3(16)
C27B C22B C23B 117.1(12)
C27B C22B P1B 119.6(10)
C23B C22B P1B 123.3(10)
C24B C23B C22B 120.3(13)
C23B C24B C25B 121.0(15)
C26B C25B C24B 119.6(15)
C25B C26B C27B 119.9(15)
C22B C27B C26B 121.8(14)

loop_
_geom_bond_atom_site_label_1
_geom_bond_atom_site_label_2
_geom_bond_distance
Ir1 C5 2.155(13)
Ir1 C5B 2.155(13)
Ir1 C4 2.208(13)
Ir1 C4B 2.211(12)
Ir1 P1 2.268(3)
Ir1 P1B 2.276(3)
P1 C22 1.814(13)
P1 C16 1.826(14)
P1 C1 1.873(12)
C1 C7 1.485(18)
C1 C2 1.537(19)
C2 C3 1.392(18)
C2 C12 1.405(17)
C3 C15 1.411(18)
C3 C4 1.455(17)
C4 C5 1.462(18)
C5 C6 1.451(18)
C6 C7 1.390(18)
C6 C8 1.394(19)
C7 C11 1.410(18)
C8 C9 1.38(2)
C9 C10 1.40(2)
C10 C11 1.37(2)
C12 C13 1.39(2)
C13 C14 1.37(2)
C14 C15 1.37(2)
C16 C17 1.372(18)
C16 C21 1.406(19)
C17 C18 1.36(2)
C18 C19 1.37(2)
C19 C20 1.38(2)
C20 C21 1.37(2)
C22 C27 1.394(19)
C22 C23 1.395(18)
C23 C24 1.37(2)
C24 C25 1.38(2)
C25 C26 1.40(2)
C26 C27 1.39(2)
P1B C22B 1.806(13)
P1B C16B 1.825(13)
P1B C1B 1.867(13)
C1B C2B 1.494(18)
C1B C7B 1.570(19)
C2B C12B 1.375(18)
C2B C3B 1.423(18)
C3B C15B 1.379(17)
C3B C4B 1.452(17)
C4B C5B 1.455(18)
C6B C7B 1.398(18)
C6B C8B 1.402(19)
C6B C5B 1.427(19)
C7B C11B 1.359(18)
C8B C9B 1.37(2)
C9B C10B 1.35(2)
C10B C11B 1.36(2)
C12B C13B 1.39(2)
C13B C14B 1.38(2)
C14B C15B 1.36(2)
C16B C21B 1.366(19)
C16B C17B 1.408(18)
C17B C18B 1.39(2)
C18B C19B 1.36(2)
C19B C20B 1.36(3)
C20B C21B 1.39(2)
C22B C27B 1.389(18)
C22B C23B 1.412(18)
C23B C24B 1.37(2)
C24B C25B 1.39(2)
C25B C26B 1.36(2)
C26B C27B 1.391(19)
